data_1560192
loop_
_publ_author_name
'Ma, Liang'
'Kou, Luyao'
'Jin, Feng'
'Cheng, Xionglve'
'Tao, Suyan'
'Jiang, Gangzhong'
'Bao, Xiaoguang'
'Wan, Xiaobing'

_publ_section_title
;
 Acyclic nitronate olefin cycloaddition (ANOC): regio- and stereospecific
 synthesis of isoxazolines.
;
_journal_issue 2
_journal_name_full 'Chemical science'
_journal_page_first 774
_journal_page_last 779
_journal_paper_doi 10.1039/d0sc05607c
_journal_volume 12
_journal_year 2020
_chemical_formula_moiety 'C12 H11 N O3'
_chemical_formula_sum 'C12 H11 N O3'
_chemical_formula_weight 217.21
_space_group_crystal_system monoclinic
_space_group_IT_number 14
_space_group_name_Hall '-P 2ybc'
_space_group_name_H-M_alt 'P 1 21/c 1'
_atom_sites_solution_hydrogens geom
_atom_sites_solution_primary dual
_audit_creation_date 2020-08-05
_audit_creation_method
;
Olex2 1.3
(compiled 2020.07.16 svn.r6f6c53a7 for OlexSys, GUI svn.r6139)
;
_audit_update_record
;
2020-08-05 deposited with the CCDC.	2020-11-16 downloaded from the CCDC.
;
_cell_angle_alpha 90
_cell_angle_beta 91.786(2)
_cell_angle_gamma 90
_cell_formula_units_Z 8
_cell_length_a 9.4978(7)
_cell_length_b 19.9607(13)
_cell_length_c 11.2962(8)
_cell_measurement_reflns_used 9922
_cell_measurement_temperature 120.04
_cell_measurement_theta_max 27.12
_cell_measurement_theta_min 2.38
_cell_volume 2140.5(3)
_computing_cell_refinement 'SAINT v8.37A (Bruker, 2015)'
_computing_data_reduction 'SAINT v8.37A (Bruker, 2015)'
_computing_molecular_graphics 'Olex2 1.3 (Dolomanov et al., 2009)'
_computing_publication_material 'Olex2 1.3 (Dolomanov et al., 2009)'
_computing_structure_refinement 'SHELXL 2018/3 (Sheldrick, 2015)'
_computing_structure_solution 'SHELXT 2018/2 (Sheldrick, 2018)'
_diffrn_ambient_temperature 120.04
_diffrn_measured_fraction_theta_full 0.999
_diffrn_measured_fraction_theta_max 0.997
_diffrn_measurement_device_type 'Bruker APEX-II CCD'
_diffrn_measurement_method '\f and \w scans'
_diffrn_radiation_type MoK\a
_diffrn_radiation_wavelength 0.71073
_diffrn_reflns_av_R_equivalents 0.0753
_diffrn_reflns_av_unetI/netI 0.0415
_diffrn_reflns_Laue_measured_fraction_full 0.999
_diffrn_reflns_Laue_measured_fraction_max 0.997
_diffrn_reflns_limit_h_max 12
_diffrn_reflns_limit_h_min -12
_diffrn_reflns_limit_k_max 25
_diffrn_reflns_limit_k_min -25
_diffrn_reflns_limit_l_max 14
_diffrn_reflns_limit_l_min -14
_diffrn_reflns_number 43141
_diffrn_reflns_point_group_measured_fraction_full 0.999
_diffrn_reflns_point_group_measured_fraction_max 0.997
_diffrn_reflns_theta_full 25.242
_diffrn_reflns_theta_max 27.520
_diffrn_reflns_theta_min 2.072
_diffrn_source_current 1.0
_diffrn_source_power 0.05
_diffrn_source_voltage 50.0
_diffrn_standards_number 0
_exptl_absorpt_coefficient_mu 0.098
_exptl_absorpt_correction_T_max 0.7456
_exptl_absorpt_correction_T_min 0.5836
_exptl_absorpt_correction_type multi-scan
_exptl_absorpt_process_details
;
SADABS-2016/2 (Bruker,2016/2) was used for absorption correction.
wR2(int) was 0.1372 before and 0.0851 after correction.
The Ratio of minimum to maximum transmission is 0.7827.
The \l/2 correction factor is Not present.
;
_exptl_crystal_colour 'clear light colourless'
_exptl_crystal_colour_lustre clear
_exptl_crystal_colour_modifier light
_exptl_crystal_colour_primary colourless
_exptl_crystal_density_diffrn 1.348
_exptl_crystal_description block
_exptl_crystal_F_000 912
_exptl_crystal_size_max 0.5
_exptl_crystal_size_mid 0.4
_exptl_crystal_size_min 0.4
_refine_diff_density_max 0.468
_refine_diff_density_min -0.356
_refine_diff_density_rms 0.051
_refine_ls_extinction_method none
_refine_ls_goodness_of_fit_ref 1.036
_refine_ls_hydrogen_treatment constr
_refine_ls_matrix_type full
_refine_ls_number_parameters 291
_refine_ls_number_reflns 4914
_refine_ls_number_restraints 0
_refine_ls_restrained_S_all 1.036
_refine_ls_R_factor_all 0.0835
_refine_ls_R_factor_gt 0.0523
_refine_ls_shift/su_max 0.000
_refine_ls_shift/su_mean 0.000
_refine_ls_structure_factor_coef Fsqd
_refine_ls_weighting_details 'w=1/[\s^2^(Fo^2^)+(0.0691P)^2^+1.2942P] where P=(Fo^2^+2Fc^2^)/3'
_refine_ls_weighting_scheme calc
_refine_ls_wR_factor_gt 0.1340
_refine_ls_wR_factor_ref 0.1609
_reflns_Friedel_coverage 0.000
_reflns_number_gt 3476
_reflns_number_total 4914
_reflns_threshold_expression 'I > 2\s(I)'
_cod_data_source_file d0sc05607c2.cif
_cod_data_source_block mo_ml04_2_0m
_cod_depositor_comments
;
Adding full bibliography for 1560189--1560192.cif.

2022-04-28
Z value and formula fixed to values more according to usual
chemical conventions.                 miguel
;
_cod_original_formula_sum 'C24 H22 N2 O6'
_cod_original_formula_weight 434.43
_cod_original_formula_moiety '2(C12 H11 N O3)'
_cod_original_formula_units_Z 4
_cod_database_code 1560192
_shelx_shelxl_version_number 2018/3
_shelx_space_group_comment
;
The symmetry employed for this shelxl refinement is uniquely defined
by the following loop, which should always be used as a source of
symmetry information in preference to the above space-group names.
They are only intended as comments.
;
_shelx_estimated_absorpt_t_max 0.962
_shelx_estimated_absorpt_t_min 0.953
_olex2_refinement_description
;
1. Fixed Uiso
 At 1.2 times of:
  All C(H) groups
 At 1.5 times of:
  All C(H,H,H) groups
2.a Ternary CH refined with riding coordinates:
 C2(H2), C5(H5), C6(H6), C14(H14), C17(H17), C18(H18)
2.b Aromatic/amide H refined with riding coordinates:
 C8(H8), C9(H9), C10(H10), C11(H11), C12(H12), C20(H20), C21(H21), C22(H22),
 C23(H23), C24(H24)
2.c Idealised Me refined as rotating group:
 C1(H1A,H1B,H1C), C13(H13A,H13B,H13C)
;
_olex2_submission_special_instructions 'No special instructions were received'

loop_
_space_group_symop_operation_xyz
'x, y, z'
'-x, y+1/2, -z+1/2'
'-x, -y, -z'
'x, -y-1/2, z-1/2'

loop_
_atom_site_label
_atom_site_type_symbol
_atom_site_fract_x
_atom_site_fract_y
_atom_site_fract_z
_atom_site_U_iso_or_equiv
_atom_site_adp_type
_atom_site_occupancy
_atom_site_site_symmetry_order
_atom_site_calc_flag
_atom_site_refinement_flags_posn
_atom_site_refinement_flags_adp
_atom_site_refinement_flags_occupancy
_atom_site_disorder_assembly
_atom_site_disorder_group
C1 C 0.4441(2) 0.36372(11) 1.0354(2) 0.0413(5) Uani 1 1 d . . . . .
H1A H 0.355965 0.362750 0.987958 0.062 Uiso 1 1 calc R U . . .
H1B H 0.488191 0.407878 1.028350 0.062 Uiso 1 1 calc R U . . .
H1C H 0.424251 0.354960 1.118540 0.062 Uiso 1 1 calc R U . . .
C2 C 0.5418(2) 0.31118(10) 0.99142(17) 0.0330(4) Uani 1 1 d . . . . .
H2 H 0.631139 0.311858 1.040645 0.040 Uiso 1 1 calc R U . . .
C3 C 0.4996(2) 0.20299(11) 0.9152(2) 0.0375(5) Uani 1 1 d . . . . .
C4 C 0.5821(2) 0.24244(10) 0.83062(18) 0.0331(4) Uani 1 1 d . . . . .
C5 C 0.57691(19) 0.31431(9) 0.86073(16) 0.0277(4) Uani 1 1 d . . . . .
H5 H 0.501004 0.337756 0.813438 0.033 Uiso 1 1 calc R U . . .
C6 C 0.72201(19) 0.33431(9) 0.81996(17) 0.0295(4) Uani 1 1 d . . . . .
H6 H 0.791816 0.328789 0.887362 0.035 Uiso 1 1 calc R U . . .
C7 C 0.7349(2) 0.40339(10) 0.77051(18) 0.0340(5) Uani 1 1 d . . . . .
C8 C 0.7719(2) 0.45423(11) 0.8491(2) 0.0477(6) Uani 1 1 d . . . . .
H8 H 0.792836 0.443460 0.929632 0.057 Uiso 1 1 calc R U . . .
C9 C 0.7789(3) 0.51955(13) 0.8132(4) 0.0685(9) Uani 1 1 d . . . . .
H9 H 0.803055 0.553658 0.868838 0.082 Uiso 1 1 calc R U . . .
C10 C 0.7515(3) 0.53556(17) 0.6986(4) 0.0837(12) Uani 1 1 d . . . . .
H10 H 0.757247 0.580929 0.673779 0.100 Uiso 1 1 calc R U . . .
C11 C 0.7155(3) 0.4868(2) 0.6179(3) 0.0837(12) Uani 1 1 d . . . . .
H11 H 0.696827 0.498620 0.537503 0.100 Uiso 1 1 calc R U . . .
C12 C 0.7058(3) 0.41885(15) 0.6535(2) 0.0549(7) Uani 1 1 d . . . . .
H12 H 0.679983 0.384897 0.598083 0.066 Uiso 1 1 calc R U . . .
N1 N 0.67739(19) 0.22399(9) 0.76078(16) 0.0396(4) Uani 1 1 d . . . . .
O1 O 0.47191(16) 0.24522(7) 1.00466(13) 0.0383(4) Uani 1 1 d . . . . .
O2 O 0.46203(19) 0.14556(8) 0.91354(17) 0.0546(5) Uani 1 1 d . . . . .
O3 O 0.74953(15) 0.28309(7) 0.72884(13) 0.0404(4) Uani 1 1 d . . . . .
C13 C -0.0364(2) 0.36175(11) 0.42580(19) 0.0391(5) Uani 1 1 d . . . . .
H13A H -0.045200 0.353010 0.340524 0.059 Uiso 1 1 calc R U . . .
H13B H 0.003902 0.406420 0.439078 0.059 Uiso 1 1 calc R U . . .
H13C H -0.129605 0.359526 0.460404 0.059 Uiso 1 1 calc R U . . .
C14 C 0.0581(2) 0.31019(10) 0.48300(18) 0.0344(4) Uani 1 1 d . . . . .
H14 H 0.150236 0.309502 0.442521 0.041 Uiso 1 1 calc R U . . .
C15 C 0.0128(2) 0.20297(11) 0.56048(19) 0.0375(5) Uani 1 1 d . . . . .
C16 C 0.0911(2) 0.24405(10) 0.64992(17) 0.0338(4) Uani 1 1 d . . . . .
C17 C 0.0846(2) 0.31571(9) 0.61634(16) 0.0298(4) Uani 1 1 d . . . . .
H17 H 0.004653 0.338816 0.654923 0.036 Uiso 1 1 calc R U . . .
C18 C 0.2247(2) 0.33808(10) 0.66995(17) 0.0307(4) Uani 1 1 d . . . . .
H18 H 0.298520 0.333583 0.609219 0.037 Uiso 1 1 calc R U . . .
C19 C 0.2331(2) 0.40706(9) 0.72282(16) 0.0296(4) Uani 1 1 d . . . . .
C20 C 0.3411(2) 0.44852(11) 0.68829(18) 0.0372(5) Uani 1 1 d . . . . .
H20 H 0.409606 0.432249 0.635897 0.045 Uiso 1 1 calc R U . . .
C21 C 0.3497(3) 0.51412(12) 0.7303(2) 0.0466(6) Uani 1 1 d . . . . .
H21 H 0.423764 0.542606 0.706402 0.056 Uiso 1 1 calc R U . . .
C22 C 0.2507(3) 0.53744(12) 0.8063(2) 0.0477(6) Uani 1 1 d . . . . .
H22 H 0.254895 0.582401 0.833724 0.057 Uiso 1 1 calc R U . . .
C23 C 0.1452(2) 0.49537(13) 0.8426(2) 0.0501(6) Uani 1 1 d . . . . .
H23 H 0.077971 0.511333 0.896368 0.060 Uiso 1 1 calc R U . . .
C24 C 0.1363(2) 0.43076(12) 0.8017(2) 0.0427(5) Uani 1 1 d . . . . .
H24 H 0.063424 0.402194 0.827726 0.051 Uiso 1 1 calc R U . . .
N2 N 0.18404(19) 0.22706(8) 0.72746(15) 0.0361(4) Uani 1 1 d . . . . .
O4 O -0.01267(16) 0.24377(7) 0.46799(13) 0.0395(4) Uani 1 1 d . . . . .
O5 O -0.0258(2) 0.14584(8) 0.56270(16) 0.0550(5) Uani 1 1 d . . . . .
O6 O 0.25104(14) 0.28697(7) 0.76490(12) 0.0342(3) Uani 1 1 d . . . . .

loop_
_atom_site_aniso_label
_atom_site_aniso_U_11
_atom_site_aniso_U_22
_atom_site_aniso_U_33
_atom_site_aniso_U_23
_atom_site_aniso_U_13
_atom_site_aniso_U_12
C1 0.0412(12) 0.0406(12) 0.0427(12) -0.0029(10) 0.0117(9) -0.0005(9)
C2 0.0338(10) 0.0324(11) 0.0327(10) 0.0000(8) 0.0027(8) -0.0063(8)
C3 0.0346(11) 0.0331(11) 0.0450(12) 0.0001(9) 0.0021(9) -0.0034(9)
C4 0.0323(10) 0.0310(10) 0.0359(10) -0.0018(8) -0.0006(8) -0.0014(8)
C5 0.0251(9) 0.0290(10) 0.0290(9) 0.0011(7) 0.0010(7) -0.0009(7)
C6 0.0247(9) 0.0326(10) 0.0313(9) -0.0013(8) 0.0006(7) 0.0007(7)
C7 0.0224(9) 0.0382(11) 0.0415(11) 0.0099(9) 0.0056(8) 0.0011(8)
C8 0.0375(12) 0.0354(12) 0.0701(16) -0.0004(11) -0.0012(11) -0.0007(9)
C9 0.0381(13) 0.0365(14) 0.131(3) 0.0117(16) 0.0098(16) 0.0020(10)
C10 0.0459(16) 0.0578(19) 0.149(4) 0.045(2) 0.034(2) 0.0097(14)
C11 0.066(2) 0.110(3) 0.075(2) 0.060(2) 0.0247(17) 0.029(2)
C12 0.0471(14) 0.0769(18) 0.0412(13) 0.0207(12) 0.0072(11) 0.0095(12)
N1 0.0385(10) 0.0368(10) 0.0437(10) -0.0050(8) 0.0037(8) -0.0019(8)
O1 0.0432(8) 0.0339(8) 0.0384(8) 0.0033(6) 0.0087(6) -0.0082(6)
O2 0.0600(11) 0.0332(9) 0.0712(12) 0.0000(8) 0.0092(9) -0.0128(8)
O3 0.0375(8) 0.0408(8) 0.0435(8) -0.0078(7) 0.0128(7) -0.0043(6)
C13 0.0394(11) 0.0403(12) 0.0371(11) 0.0040(9) -0.0067(9) -0.0002(9)
C14 0.0369(11) 0.0318(11) 0.0341(10) 0.0005(8) -0.0026(8) -0.0060(8)
C15 0.0402(11) 0.0330(11) 0.0392(11) 0.0013(9) -0.0035(9) -0.0069(9)
C16 0.0368(11) 0.0323(10) 0.0320(10) 0.0016(8) -0.0020(8) -0.0060(8)
C17 0.0293(10) 0.0299(10) 0.0300(9) -0.0006(8) -0.0008(7) -0.0036(7)
C18 0.0268(9) 0.0324(10) 0.0327(10) 0.0009(8) -0.0011(8) -0.0009(8)
C19 0.0283(9) 0.0323(10) 0.0280(9) -0.0024(8) -0.0044(7) -0.0001(7)
C20 0.0317(10) 0.0446(12) 0.0353(10) -0.0002(9) 0.0026(8) -0.0010(9)
C21 0.0483(13) 0.0423(13) 0.0491(13) 0.0026(10) -0.0017(11) -0.0156(10)
C22 0.0513(14) 0.0360(12) 0.0551(14) -0.0135(10) -0.0115(11) 0.0031(10)
C23 0.0370(12) 0.0576(15) 0.0556(14) -0.0257(12) 0.0013(10) 0.0028(10)
C24 0.0286(10) 0.0545(14) 0.0452(12) -0.0149(10) 0.0048(9) -0.0079(9)
N2 0.0383(10) 0.0329(9) 0.0370(9) 0.0024(7) -0.0027(7) -0.0044(7)
O4 0.0476(9) 0.0346(8) 0.0355(7) 0.0005(6) -0.0104(6) -0.0119(6)
O5 0.0688(12) 0.0357(9) 0.0595(11) 0.0032(8) -0.0143(9) -0.0183(8)
O6 0.0345(7) 0.0326(7) 0.0349(7) 0.0019(6) -0.0081(6) -0.0026(6)

loop_
_atom_type_symbol
_atom_type_description
_atom_type_scat_dispersion_real
_atom_type_scat_dispersion_imag
_atom_type_scat_source
C C 0.0033 0.0016 'International Tables Vol C Tables 4.2.6.8 and 6.1.1.4'
H H 0.0000 0.0000 'International Tables Vol C Tables 4.2.6.8 and 6.1.1.4'
N N 0.0061 0.0033 'International Tables Vol C Tables 4.2.6.8 and 6.1.1.4'
O O 0.0106 0.0060 'International Tables Vol C Tables 4.2.6.8 and 6.1.1.4'

loop_
_geom_angle_atom_site_label_1
_geom_angle_atom_site_label_2
_geom_angle_atom_site_label_3
_geom_angle
_geom_angle_site_symmetry_1
_geom_angle_site_symmetry_3
_geom_angle_publ_flag
H1A C1 H1B 109.5 . . ?
H1A C1 H1C 109.5 . . ?
H1B C1 H1C 109.5 . . ?
C2 C1 H1A 109.5 . . ?
C2 C1 H1B 109.5 . . ?
C2 C1 H1C 109.5 . . ?
C1 C2 H2 109.3 . . ?
C1 C2 C5 116.69(17) . . ?
C5 C2 H2 109.3 . . ?
O1 C2 C1 107.74(16) . . ?
O1 C2 H2 109.3 . . ?
O1 C2 C5 104.24(15) . . ?
O1 C3 C4 105.71(17) . . ?
O2 C3 C4 131.3(2) . . ?
O2 C3 O1 123.0(2) . . ?
C5 C4 C3 110.23(17) . . ?
N1 C4 C3 130.28(19) . . ?
N1 C4 C5 116.98(18) . . ?
C2 C5 H5 111.1 . . ?
C4 C5 C2 101.14(15) . . ?
C4 C5 H5 111.1 . . ?
C4 C5 C6 98.52(15) . . ?
C6 C5 C2 122.13(16) . . ?
C6 C5 H5 111.1 . . ?
C5 C6 H6 109.0 . . ?
C7 C6 C5 116.18(16) . . ?
C7 C6 H6 109.0 . . ?
O3 C6 C5 102.17(14) . . ?
O3 C6 H6 109.0 . . ?
O3 C6 C7 111.05(16) . . ?
C8 C7 C6 117.28(19) . . ?
C12 C7 C6 123.3(2) . . ?
C12 C7 C8 119.3(2) . . ?
C7 C8 H8 119.3 . . ?
C9 C8 C7 121.5(3) . . ?
C9 C8 H8 119.3 . . ?
C8 C9 H9 120.0 . . ?
C10 C9 C8 120.0(3) . . ?
C10 C9 H9 120.0 . . ?
C9 C10 H10 119.8 . . ?
C9 C10 C11 120.4(3) . . ?
C11 C10 H10 119.8 . . ?
C10 C11 H11 119.7 . . ?
C10 C11 C12 120.5(3) . . ?
C12 C11 H11 119.7 . . ?
C7 C12 C11 118.3(3) . . ?
C7 C12 H12 120.9 . . ?
C11 C12 H12 120.9 . . ?
C4 N1 O3 106.00(16) . . ?
C3 O1 C2 112.39(15) . . ?
N1 O3 C6 107.51(14) . . ?
H13A C13 H13B 109.5 . . ?
H13A C13 H13C 109.5 . . ?
H13B C13 H13C 109.5 . . ?
C14 C13 H13A 109.5 . . ?
C14 C13 H13B 109.5 . . ?
C14 C13 H13C 109.5 . . ?
C13 C14 H14 109.5 . . ?
C13 C14 C17 117.06(18) . . ?
C17 C14 H14 109.5 . . ?
O4 C14 C13 107.42(16) . . ?
O4 C14 H14 109.5 . . ?
O4 C14 C17 103.67(15) . . ?
O4 C15 C16 105.63(17) . . ?
O5 C15 C16 131.2(2) . . ?
O5 C15 O4 123.12(19) . . ?
C17 C16 C15 110.11(16) . . ?
N2 C16 C15 130.18(19) . . ?
N2 C16 C17 117.18(17) . . ?
C14 C17 H17 111.1 . . ?
C16 C17 C14 100.82(15) . . ?
C16 C17 H17 111.1 . . ?
C16 C17 C18 98.85(15) . . ?
C18 C17 C14 122.25(17) . . ?
C18 C17 H17 111.1 . . ?
C17 C18 H18 109.0 . . ?
C19 C18 C17 117.70(16) . . ?
C19 C18 H18 109.0 . . ?
O6 C18 C17 102.18(14) . . ?
O6 C18 H18 109.0 . . ?
O6 C18 C19 109.55(15) . . ?
C20 C19 C18 117.81(18) . . ?
C24 C19 C18 122.79(18) . . ?
C24 C19 C20 119.39(19) . . ?
C19 C20 H20 119.9 . . ?
C19 C20 C21 120.1(2) . . ?
C21 C20 H20 119.9 . . ?
C20 C21 H21 120.1 . . ?
C22 C21 C20 119.8(2) . . ?
C22 C21 H21 120.1 . . ?
C21 C22 H22 120.1 . . ?
C21 C22 C23 119.8(2) . . ?
C23 C22 H22 120.1 . . ?
C22 C23 H23 119.7 . . ?
C24 C23 C22 120.7(2) . . ?
C24 C23 H23 119.7 . . ?
C19 C24 H24 119.9 . . ?
C23 C24 C19 120.2(2) . . ?
C23 C24 H24 119.9 . . ?
C16 N2 O6 106.11(16) . . ?
C15 O4 C14 112.40(15) . . ?
N2 O6 C18 107.39(13) . . ?

loop_
_geom_bond_atom_site_label_1
_geom_bond_atom_site_label_2
_geom_bond_distance
_geom_bond_site_symmetry_2
_geom_bond_publ_flag
C1 H1A 0.9800 . ?
C1 H1B 0.9800 . ?
C1 H1C 0.9800 . ?
C1 C2 1.495(3) . ?
C2 H2 1.0000 . ?
C2 C5 1.525(3) . ?
C2 O1 1.484(2) . ?
C3 C4 1.482(3) . ?
C3 O1 1.348(3) . ?
C3 O2 1.201(3) . ?
C4 C5 1.476(3) . ?
C4 N1 1.273(3) . ?
C5 H5 1.0000 . ?
C5 C6 1.520(3) . ?
C6 H6 1.0000 . ?
C6 C7 1.494(3) . ?
C6 O3 1.480(2) . ?
C7 C8 1.386(3) . ?
C7 C12 1.376(3) . ?
C8 H8 0.9500 . ?
C8 C9 1.368(3) . ?
C9 H9 0.9500 . ?
C9 C10 1.351(5) . ?
C10 H10 0.9500 . ?
C10 C11 1.368(5) . ?
C11 H11 0.9500 . ?
C11 C12 1.419(4) . ?
C12 H12 0.9500 . ?
N1 O3 1.417(2) . ?
C13 H13A 0.9800 . ?
C13 H13B 0.9800 . ?
C13 H13C 0.9800 . ?
C13 C14 1.498(3) . ?
C14 H14 1.0000 . ?
C14 C17 1.523(3) . ?
C14 O4 1.494(2) . ?
C15 C16 1.483(3) . ?
C15 O4 1.341(3) . ?
C15 O5 1.198(3) . ?
C16 C17 1.481(3) . ?
C16 N2 1.270(3) . ?
C17 H17 1.0000 . ?
C17 C18 1.512(3) . ?
C18 H18 1.0000 . ?
C18 C19 1.502(3) . ?
C18 O6 1.496(2) . ?
C19 C20 1.384(3) . ?
C19 C24 1.384(3) . ?
C20 H20 0.9500 . ?
C20 C21 1.394(3) . ?
C21 H21 0.9500 . ?
C21 C22 1.374(4) . ?
C22 H22 0.9500 . ?
C22 C23 1.380(4) . ?
C23 H23 0.9500 . ?
C23 C24 1.371(3) . ?
C24 H24 0.9500 . ?
N2 O6 1.413(2) . ?

loop_
_geom_torsion_atom_site_label_1
_geom_torsion_atom_site_label_2
_geom_torsion_atom_site_label_3
_geom_torsion_atom_site_label_4
_geom_torsion
_geom_torsion_site_symmetry_1
_geom_torsion_site_symmetry_2
_geom_torsion_site_symmetry_3
_geom_torsion_site_symmetry_4
_geom_torsion_publ_flag
C1 C2 C5 C4 -142.71(18) . . . . ?
C1 C2 C5 C6 109.7(2) . . . . ?
C1 C2 O1 C3 143.62(18) . . . . ?
C2 C5 C6 C7 -104.3(2) . . . . ?
C2 C5 C6 O3 134.64(17) . . . . ?
C3 C4 C5 C2 22.7(2) . . . . ?
C3 C4 C5 C6 147.97(16) . . . . ?
C3 C4 N1 O3 -162.3(2) . . . . ?
C4 C3 O1 C2 -4.8(2) . . . . ?
C4 C5 C6 C7 146.72(17) . . . . ?
C4 C5 C6 O3 25.69(17) . . . . ?
C4 N1 O3 C6 20.6(2) . . . . ?
C5 C2 O1 C3 19.0(2) . . . . ?
C5 C4 N1 O3 -2.2(2) . . . . ?
C5 C6 C7 C8 90.7(2) . . . . ?
C5 C6 C7 C12 -86.2(2) . . . . ?
C5 C6 O3 N1 -29.72(18) . . . . ?
C6 C7 C8 C9 -176.5(2) . . . . ?
C6 C7 C12 C11 177.1(2) . . . . ?
C7 C6 O3 N1 -154.24(16) . . . . ?
C7 C8 C9 C10 -1.0(4) . . . . ?
C8 C7 C12 C11 0.2(3) . . . . ?
C8 C9 C10 C11 0.5(4) . . . . ?
C9 C10 C11 C12 0.3(5) . . . . ?
C10 C11 C12 C7 -0.6(4) . . . . ?
C12 C7 C8 C9 0.6(3) . . . . ?
N1 C4 C5 C2 -141.20(19) . . . . ?
N1 C4 C5 C6 -15.9(2) . . . . ?
O1 C2 C5 C4 -24.06(18) . . . . ?
O1 C2 C5 C6 -131.63(17) . . . . ?
O1 C3 C4 C5 -12.1(2) . . . . ?
O1 C3 C4 N1 149.0(2) . . . . ?
O2 C3 C4 C5 168.9(2) . . . . ?
O2 C3 C4 N1 -30.0(4) . . . . ?
O2 C3 O1 C2 174.3(2) . . . . ?
O3 C6 C7 C8 -153.11(18) . . . . ?
O3 C6 C7 C12 29.9(3) . . . . ?
C13 C14 C17 C16 144.04(18) . . . . ?
C13 C14 C17 C18 -108.2(2) . . . . ?
C13 C14 O4 C15 -145.86(18) . . . . ?
C14 C17 C18 C19 106.8(2) . . . . ?
C14 C17 C18 O6 -133.20(18) . . . . ?
C15 C16 C17 C14 -24.1(2) . . . . ?
C15 C16 C17 C18 -149.50(17) . . . . ?
C15 C16 N2 O6 163.6(2) . . . . ?
C16 C15 O4 C14 6.2(2) . . . . ?
C16 C17 C18 C19 -144.37(17) . . . . ?
C16 C17 C18 O6 -24.37(18) . . . . ?
C16 N2 O6 C18 -20.9(2) . . . . ?
C17 C14 O4 C15 -21.3(2) . . . . ?
C17 C16 N2 O6 3.7(2) . . . . ?
C17 C18 C19 C20 -129.49(19) . . . . ?
C17 C18 C19 C24 49.1(3) . . . . ?
C17 C18 O6 N2 29.07(18) . . . . ?
C18 C19 C20 C21 176.89(19) . . . . ?
C18 C19 C24 C23 -176.7(2) . . . . ?
C19 C18 O6 N2 154.61(15) . . . . ?
C19 C20 C21 C22 0.2(3) . . . . ?
C20 C19 C24 C23 1.9(3) . . . . ?
C20 C21 C22 C23 1.4(4) . . . . ?
C21 C22 C23 C24 -1.3(4) . . . . ?
C22 C23 C24 C19 -0.4(4) . . . . ?
C24 C19 C20 C21 -1.8(3) . . . . ?
N2 C16 C17 C14 139.72(19) . . . . ?
N2 C16 C17 C18 14.3(2) . . . . ?
O4 C14 C17 C16 25.99(19) . . . . ?
O4 C14 C17 C18 133.79(18) . . . . ?
O4 C15 C16 C17 12.1(2) . . . . ?
O4 C15 C16 N2 -148.9(2) . . . . ?
O5 C15 C16 C17 -166.9(2) . . . . ?
O5 C15 C16 N2 32.1(4) . . . . ?
O5 C15 O4 C14 -174.6(2) . . . . ?
O6 C18 C19 C20 114.45(19) . . . . ?
O6 C18 C19 C24 -66.9(2) . . . . ?
